data_7218095
loop_
_publ_author_name
'Agnes, Marco'
'Sorrenti, Alessandro'
'Pasini, Dario'
'Wurst, Klaus'
'Amabilino, David B.'

_publ_section_title
;
 Crystal structure analyses facilitate understanding of synthesis
 protocols in the preparation of 6,6&#x2032;-dibromo-substituted BINOL
 compounds
;
_journal_issue 43
_journal_name_full CrystEngComm
_journal_page_first 10131
_journal_paper_doi 10.1039/C4CE01160K
_journal_volume 16
_journal_year 2014
_chemical_formula_sum 'C28 H28 Br2 O6'
_chemical_formula_weight 620.32
_chemical_name_systematic
; 
 ? 
;
_space_group_IT_number 4
_symmetry_cell_setting monoclinic
_symmetry_space_group_name_Hall 'P 2yb'
_symmetry_space_group_name_H-M 'P 1 21 1'
_atom_sites_solution_hydrogens geom
_atom_sites_solution_primary direct
_atom_sites_solution_secondary difmap
_audit_creation_method SHELXL-97
_cell_angle_alpha 90.00
_cell_angle_beta 99.274(1)
_cell_angle_gamma 90.00
_cell_formula_units_Z 4
_cell_length_a 9.0274(2)
_cell_length_b 20.4427(4)
_cell_length_c 14.5383(3)
_cell_measurement_reflns_used 26096
_cell_measurement_temperature 233(2)
_cell_measurement_theta_max 25.3
_cell_measurement_theta_min 1.0
_cell_volume 2647.89(10)
_computing_data_collection COLLECT
_computing_data_reduction 'DENZO and SCALEPACK'
_computing_structure_refinement 'SHELXL-97 (Sheldrick, 1997)'
_computing_structure_solution 'SHELXS-97 (Sheldrick, 1990)'
_diffrn_ambient_temperature 233(2)
_diffrn_measured_fraction_theta_full 0.998
_diffrn_measured_fraction_theta_max 0.998
_diffrn_measurement_device_type 'Nonius KappaCCD'
_diffrn_measurement_method 'phi- and omega-scans'
_diffrn_radiation_monochromator graphite
_diffrn_radiation_source 'fine-focus sealed tube'
_diffrn_radiation_type MoK\a
_diffrn_radiation_wavelength 0.71073
_diffrn_reflns_av_R_equivalents 0.0342
_diffrn_reflns_av_sigmaI/netI 0.0442
_diffrn_reflns_limit_h_max 10
_diffrn_reflns_limit_h_min -10
_diffrn_reflns_limit_k_max 24
_diffrn_reflns_limit_k_min -24
_diffrn_reflns_limit_l_max 17
_diffrn_reflns_limit_l_min -17
_diffrn_reflns_number 17115
_diffrn_reflns_theta_full 25.00
_diffrn_reflns_theta_max 25.00
_diffrn_reflns_theta_min 1.73
_diffrn_standards_number 0
_exptl_absorpt_coefficient_mu 3.102
_exptl_absorpt_correction_type none
_exptl_crystal_colour colorless
_exptl_crystal_density_diffrn 1.556
_exptl_crystal_density_method 'not measured'
_exptl_crystal_description prism
_exptl_crystal_F_000 1256
_exptl_crystal_size_max 0.35
_exptl_crystal_size_mid 0.21
_exptl_crystal_size_min 0.05
_refine_diff_density_max 0.784
_refine_diff_density_min -0.733
_refine_diff_density_rms 0.058
_refine_ls_abs_structure_details 'Flack H D (1983), Acta Cryst. A39, 876-881'
_refine_ls_abs_structure_Flack 0.022(7)
_refine_ls_extinction_method none
_refine_ls_goodness_of_fit_ref 1.028
_refine_ls_hydrogen_treatment constr
_refine_ls_matrix_type full
_refine_ls_number_parameters 649
_refine_ls_number_reflns 9297
_refine_ls_number_restraints 1
_refine_ls_restrained_S_all 1.028
_refine_ls_R_factor_all 0.0560
_refine_ls_R_factor_gt 0.0420
_refine_ls_shift/su_max 0.022
_refine_ls_shift/su_mean 0.000
_refine_ls_structure_factor_coef Fsqd
_refine_ls_weighting_details 'calc w=1/[\s^2^(Fo^2^)+(0.0466P)^2^+2.0519P] where P=(Fo^2^+2Fc^2^)/3'
_refine_ls_weighting_scheme calc
_refine_ls_wR_factor_gt 0.0962
_refine_ls_wR_factor_ref 0.1021
_reflns_number_gt 7863
_reflns_number_total 9297
_reflns_threshold_expression >2sigma(I)
_cod_data_source_file c4ce01160k2.cif
_cod_data_source_block (R)-3
_cod_depositor_comments 'Adding full bibliography for 7218094--7218098.cif.'
_cod_original_sg_symbol_H-M P21
_cod_database_code 7218095

loop_
_symmetry_equiv_pos_as_xyz
'x, y, z'
'-x, y+1/2, -z'

loop_
_atom_site_label
_atom_site_type_symbol
_atom_site_fract_x
_atom_site_fract_y
_atom_site_fract_z
_atom_site_U_iso_or_equiv
_atom_site_adp_type
_atom_site_occupancy
_atom_site_symmetry_multiplicity
_atom_site_calc_flag
Br1 Br 0.74752(7) 0.63750(3) 0.60702(4) 0.06551(17) Uani 1 1 d
Br2 Br 0.05109(8) 0.26345(3) 0.59463(5) 0.0796(2) Uani 1 1 d
Br3 Br 1.19822(6) 0.58007(3) 0.64649(4) 0.06060(15) Uani 1 1 d
Br4 Br 1.40584(8) 0.80987(4) 1.36491(4) 0.0816(2) Uani 1 1 d
O1 O 0.3564(4) 0.48199(15) 1.0337(2) 0.0456(8) Uani 1 1 d
O2 O 0.3337(4) 0.54977(15) 1.1615(2) 0.0481(8) Uani 1 1 d
O3 O 0.3268(4) 0.5744(2) 1.3542(3) 0.0721(11) Uani 1 1 d
O4 O 0.6617(4) 0.40874(14) 1.0296(2) 0.0467(8) Uani 1 1 d
O5 O 0.7548(4) 0.33893(15) 1.1546(2) 0.0460(8) Uani 1 1 d
O6 O 0.6401(4) 0.28197(18) 1.3077(2) 0.0574(9) Uani 1 1 d
O7 O 0.8044(3) 0.63590(16) 1.1133(2) 0.0462(7) Uani 1 1 d
O8 O 0.8324(5) 0.54457(18) 1.2108(3) 0.0695(11) Uani 1 1 d
O9 O 0.8718(9) 0.4933(3) 1.3948(4) 0.131(3) Uani 1 1 d
O10 O 0.7518(3) 0.75863(15) 0.9066(2) 0.0484(8) Uani 1 1 d
O11 O 0.7425(5) 0.84755(18) 0.8043(3) 0.0677(11) Uani 1 1 d
O12 O 0.6827(11) 0.8877(3) 0.6119(4) 0.148(3) Uani 1 1 d
C1 C 0.4180(5) 0.5178(2) 0.9693(3) 0.0370(10) Uani 1 1 d
C2 C 0.4247(5) 0.5868(2) 0.9720(3) 0.0428(10) Uani 1 1 d
H2 H 0.3858 0.6096 1.0189 0.051 Uiso 1 1 calc
C3 C 0.4870(5) 0.62062(19) 0.9070(3) 0.0409(11) Uani 1 1 d
H3 H 0.4915 0.6665 0.9105 0.049 Uiso 1 1 calc
C4 C 0.5444(5) 0.5885(2) 0.8353(3) 0.0387(10) Uani 1 1 d
C5 C 0.6091(6) 0.6228(2) 0.7672(3) 0.0448(11) Uani 1 1 d
H5 H 0.6162 0.6686 0.7703 0.054 Uiso 1 1 calc
C6 C 0.6606(5) 0.5907(2) 0.6982(3) 0.0473(11) Uani 1 1 d
C7 C 0.6536(6) 0.5213(2) 0.6919(3) 0.0476(12) Uani 1 1 d
H7 H 0.6890 0.4993 0.6430 0.057 Uiso 1 1 calc
C8 C 0.5945(5) 0.4874(2) 0.7580(3) 0.0406(10) Uani 1 1 d
H8 H 0.5912 0.4415 0.7545 0.049 Uiso 1 1 calc
C9 C 0.5380(5) 0.5187(2) 0.8318(3) 0.0363(10) Uani 1 1 d
C10 C 0.4746(5) 0.4834(2) 0.9005(3) 0.0362(10) Uani 1 1 d
C11 C 0.4708(5) 0.40975(19) 0.8997(3) 0.0352(9) Uani 1 1 d
C12 C 0.5640(5) 0.3739(2) 0.9637(3) 0.0382(10) Uani 1 1 d
C13 C 0.5591(5) 0.3051(2) 0.9645(3) 0.0435(11) Uani 1 1 d
H13 H 0.6225 0.2815 1.0105 0.052 Uiso 1 1 calc
C14 C 0.4622(6) 0.2729(2) 0.8985(3) 0.0477(12) Uani 1 1 d
H14 H 0.4586 0.2269 0.8997 0.057 Uiso 1 1 calc
C15 C 0.3678(5) 0.3071(2) 0.8288(3) 0.0419(10) Uani 1 1 d
C16 C 0.2682(6) 0.2743(2) 0.7583(4) 0.0500(13) Uani 1 1 d
H16 H 0.2644 0.2283 0.7584 0.060 Uiso 1 1 calc
C17 C 0.1786(6) 0.3077(3) 0.6910(3) 0.0501(12) Uani 1 1 d
C18 C 0.1792(5) 0.3763(3) 0.6908(3) 0.0493(12) Uani 1 1 d
H18 H 0.1159 0.3994 0.6442 0.059 Uiso 1 1 calc
C19 C 0.2723(5) 0.4096(2) 0.7588(3) 0.0444(11) Uani 1 1 d
H19 H 0.2711 0.4555 0.7588 0.053 Uiso 1 1 calc
C20 C 0.3700(5) 0.3762(2) 0.8289(3) 0.0376(10) Uani 1 1 d
C21 C 0.2584(5) 0.5150(2) 1.0869(3) 0.0459(11) Uani 1 1 d
H21A H 0.1942 0.5452 1.0458 0.055 Uiso 1 1 calc
H21B H 0.1933 0.4827 1.1100 0.055 Uiso 1 1 calc
C22 C 0.4047(7) 0.5099(3) 1.2364(4) 0.0621(15) Uani 1 1 d
H22A H 0.4933 0.4887 1.2188 0.075 Uiso 1 1 calc
H22B H 0.3352 0.4758 1.2500 0.075 Uiso 1 1 calc
C23 C 0.4510(7) 0.5519(4) 1.3224(4) 0.0754(18) Uani 1 1 d
H23A H 0.5123 0.5261 1.3710 0.091 Uiso 1 1 calc
H23B H 0.5113 0.5890 1.3069 0.091 Uiso 1 1 calc
C24 C 0.3670(12) 0.6141(4) 1.4362(5) 0.108(3) Uani 1 1 d
H24A H 0.2767 0.6294 1.4576 0.161 Uiso 1 1 calc
H24B H 0.4254 0.6514 1.4214 0.161 Uiso 1 1 calc
H24C H 0.4262 0.5884 1.4849 0.161 Uiso 1 1 calc
C25 C 0.7882(5) 0.3762(2) 1.0803(3) 0.0459(11) Uani 1 1 d
H25A H 0.8317 0.3475 1.0377 0.055 Uiso 1 1 calc
H25B H 0.8641 0.4089 1.1043 0.055 Uiso 1 1 calc
C26 C 0.7070(6) 0.3765(2) 1.2273(4) 0.0549(13) Uani 1 1 d
H26A H 0.6007 0.3878 1.2098 0.066 Uiso 1 1 calc
H26B H 0.7648 0.4172 1.2361 0.066 Uiso 1 1 calc
C27 C 0.7290(8) 0.3386(3) 1.3153(4) 0.0701(17) Uani 1 1 d
H27A H 0.8349 0.3262 1.3313 0.084 Uiso 1 1 calc
H27B H 0.7034 0.3661 1.3656 0.084 Uiso 1 1 calc
C28 C 0.6459(9) 0.2495(3) 1.3934(4) 0.086(2) Uani 1 1 d
H28A H 0.5797 0.2118 1.3853 0.129 Uiso 1 1 calc
H28B H 0.6140 0.2791 1.4386 0.129 Uiso 1 1 calc
H28C H 0.7478 0.2352 1.4155 0.129 Uiso 1 1 calc
C29 C 0.8603(5) 0.6153(2) 1.0352(3) 0.0356(10) Uani 1 1 d
C30 C 0.8439(5) 0.5506(2) 1.0024(4) 0.0429(11) Uani 1 1 d
H30 H 0.7943 0.5195 1.0342 0.051 Uiso 1 1 calc
C31 C 0.8999(5) 0.53298(19) 0.9248(3) 0.0414(11) Uani 1 1 d
H31 H 0.8847 0.4901 0.9018 0.050 Uiso 1 1 calc
C32 C 0.9810(4) 0.5780(2) 0.8774(3) 0.0357(9) Uani 1 1 d
C33 C 1.0417(5) 0.5606(2) 0.7970(3) 0.0431(11) Uani 1 1 d
H33 H 1.0284 0.5179 0.7728 0.052 Uiso 1 1 calc
C34 C 1.1178(5) 0.6045(2) 0.7553(3) 0.0447(11) Uani 1 1 d
C35 C 1.1388(5) 0.6698(2) 0.7879(4) 0.0440(11) Uani 1 1 d
H35 H 1.1928 0.6999 0.7575 0.053 Uiso 1 1 calc
C36 C 1.0795(5) 0.6877(2) 0.8635(3) 0.0395(10) Uani 1 1 d
H36 H 1.0927 0.7309 0.8851 0.047 Uiso 1 1 calc
C37 C 0.9981(4) 0.6435(2) 0.9117(3) 0.0346(9) Uani 1 1 d
C38 C 0.9346(5) 0.66172(19) 0.9919(3) 0.0342(9) Uani 1 1 d
C39 C 0.9482(5) 0.7305(2) 1.0268(3) 0.0376(10) Uani 1 1 d
C40 C 0.8540(5) 0.7785(2) 0.9820(3) 0.0395(10) Uani 1 1 d
C41 C 0.8606(5) 0.8434(2) 1.0144(4) 0.0436(11) Uani 1 1 d
H41 H 0.7956 0.8751 0.9833 0.052 Uiso 1 1 calc
C42 C 0.9612(6) 0.8601(2) 1.0907(4) 0.0506(13) Uani 1 1 d
H42 H 0.9637 0.9034 1.1126 0.061 Uiso 1 1 calc
C43 C 1.0620(5) 0.8137(2) 1.1376(3) 0.0434(11) Uani 1 1 d
C44 C 1.1684(6) 0.8309(3) 1.2171(4) 0.0528(14) Uani 1 1 d
H44 H 1.1726 0.8741 1.2396 0.063 Uiso 1 1 calc
C45 C 1.2619(6) 0.7861(3) 1.2593(4) 0.0559(14) Uani 1 1 d
C46 C 1.2593(6) 0.7196(3) 1.2292(4) 0.0547(13) Uani 1 1 d
H46 H 1.3267 0.6887 1.2602 0.066 Uiso 1 1 calc
C47 C 1.1553(6) 0.7022(2) 1.1534(3) 0.0451(11) Uani 1 1 d
H47 H 1.1518 0.6585 1.1327 0.054 Uiso 1 1 calc
C48 C 1.0527(5) 0.7482(2) 1.1053(3) 0.0370(10) Uani 1 1 d
C49 C 0.7335(5) 0.5881(2) 1.1629(4) 0.0491(12) Uani 1 1 d
H49A H 0.6791 0.6104 1.2070 0.059 Uiso 1 1 calc
H49B H 0.6599 0.5640 1.1187 0.059 Uiso 1 1 calc
C50 C 0.9329(12) 0.5716(4) 1.2877(6) 0.133(4) Uani 1 1 d
H50A H 1.0344 0.5712 1.2719 0.159 Uiso 1 1 calc
H50B H 0.9052 0.6175 1.2948 0.159 Uiso 1 1 calc
C51 C 0.9370(12) 0.5422(6) 1.3688(6) 0.138(4) Uani 1 1 d
H51A H 1.0437 0.5326 1.3885 0.165 Uiso 1 1 calc
H51B H 0.9136 0.5772 1.4102 0.165 Uiso 1 1 calc
C52 C 0.8786(11) 0.4680(4) 1.4792(5) 0.105(3) Uani 1 1 d
H52A H 0.8066 0.4326 1.4772 0.157 Uiso 1 1 calc
H52B H 0.8552 0.5016 1.5218 0.157 Uiso 1 1 calc
H52C H 0.9789 0.4514 1.5004 0.157 Uiso 1 1 calc
C53 C 0.6618(6) 0.8078(3) 0.8544(4) 0.0574(13) Uani 1 1 d
H53A H 0.5815 0.7865 0.8114 0.069 Uiso 1 1 calc
H53B H 0.6148 0.8348 0.8974 0.069 Uiso 1 1 calc
C54 C 0.7969(11) 0.8145(4) 0.7298(5) 0.102(3) Uani 1 1 d
H54A H 0.9024 0.8028 0.7500 0.122 Uiso 1 1 calc
H54B H 0.7402 0.7738 0.7160 0.122 Uiso 1 1 calc
C55 C 0.7853(12) 0.8514(6) 0.6493(6) 0.133(4) Uani 1 1 d
H55A H 0.8749 0.8793 0.6584 0.159 Uiso 1 1 calc
H55B H 0.8002 0.8201 0.6006 0.159 Uiso 1 1 calc
C56 C 0.6671(11) 0.9153(4) 0.5313(5) 0.104(3) Uani 1 1 d
H56A H 0.5746 0.9403 0.5213 0.156 Uiso 1 1 calc
H56B H 0.6634 0.8820 0.4834 0.156 Uiso 1 1 calc
H56C H 0.7514 0.9442 0.5285 0.156 Uiso 1 1 calc

loop_
_atom_site_aniso_label
_atom_site_aniso_U_11
_atom_site_aniso_U_22
_atom_site_aniso_U_33
_atom_site_aniso_U_23
_atom_site_aniso_U_13
_atom_site_aniso_U_12
Br1 0.0726(4) 0.0628(3) 0.0660(4) 0.0189(3) 0.0258(3) -0.0063(3)
Br2 0.0891(5) 0.0831(4) 0.0631(4) -0.0182(3) 0.0014(3) -0.0323(4)
Br3 0.0725(3) 0.0646(3) 0.0479(3) -0.0096(3) 0.0195(2) 0.0058(3)
Br4 0.0935(5) 0.1022(5) 0.0463(3) -0.0087(3) 0.0027(3) -0.0403(4)
O1 0.063(2) 0.0362(17) 0.0429(18) -0.0058(14) 0.0257(16) -0.0040(15)
O2 0.068(2) 0.0398(17) 0.0380(17) -0.0021(14) 0.0140(16) 0.0082(16)
O3 0.074(3) 0.097(3) 0.047(2) -0.011(2) 0.0136(18) -0.010(2)
O4 0.0549(19) 0.0283(15) 0.052(2) 0.0063(14) -0.0065(16) -0.0002(14)
O5 0.058(2) 0.0358(16) 0.0442(18) 0.0026(14) 0.0093(15) 0.0038(14)
O6 0.069(2) 0.060(2) 0.045(2) 0.0035(16) 0.0144(17) 0.0005(18)
O7 0.0515(18) 0.0357(16) 0.056(2) 0.0033(15) 0.0213(16) -0.0057(15)
O8 0.088(3) 0.048(2) 0.063(2) 0.0170(18) -0.016(2) -0.025(2)
O9 0.219(7) 0.100(4) 0.058(3) 0.020(3) -0.025(4) -0.072(5)
O10 0.0508(18) 0.0287(15) 0.063(2) 0.0064(15) 0.0009(16) 0.0078(15)
O11 0.105(3) 0.046(2) 0.060(2) 0.0102(18) 0.036(2) 0.014(2)
O12 0.269(9) 0.118(5) 0.067(4) 0.027(3) 0.059(5) 0.091(6)
C1 0.045(2) 0.031(2) 0.034(2) 0.0020(18) 0.0074(19) 0.0008(19)
C2 0.054(3) 0.035(2) 0.039(2) -0.007(2) 0.006(2) 0.004(2)
C3 0.050(3) 0.023(2) 0.048(3) -0.0001(18) 0.002(2) 0.0054(19)
C4 0.042(2) 0.037(2) 0.036(2) 0.002(2) 0.0009(18) -0.001(2)
C5 0.053(3) 0.035(3) 0.046(3) 0.005(2) 0.008(2) -0.007(2)
C6 0.047(3) 0.047(3) 0.048(3) 0.010(2) 0.008(2) -0.009(2)
C7 0.057(3) 0.043(3) 0.044(3) 0.001(2) 0.012(2) 0.003(2)
C8 0.047(3) 0.032(2) 0.045(3) -0.0029(19) 0.011(2) 0.002(2)
C9 0.039(2) 0.030(2) 0.040(2) 0.0015(18) 0.0030(19) -0.0006(18)
C10 0.040(2) 0.032(2) 0.036(2) -0.0034(18) 0.0026(19) -0.0035(19)
C11 0.046(2) 0.026(2) 0.036(2) 0.0041(17) 0.013(2) 0.0026(19)
C12 0.049(3) 0.032(2) 0.036(2) 0.0024(19) 0.013(2) -0.003(2)
C13 0.052(3) 0.034(2) 0.047(3) 0.006(2) 0.016(2) 0.008(2)
C14 0.064(3) 0.033(2) 0.050(3) -0.001(2) 0.021(2) -0.004(2)
C15 0.054(3) 0.032(2) 0.043(3) -0.006(2) 0.016(2) -0.007(2)
C16 0.065(3) 0.036(3) 0.053(3) -0.015(2) 0.020(3) -0.017(2)
C17 0.056(3) 0.051(3) 0.046(3) -0.012(2) 0.014(2) -0.017(3)
C18 0.047(3) 0.057(3) 0.044(3) 0.001(2) 0.007(2) -0.003(2)
C19 0.052(3) 0.035(2) 0.049(3) 0.001(2) 0.015(2) -0.003(2)
C20 0.045(2) 0.036(2) 0.035(2) -0.0006(19) 0.016(2) -0.001(2)
C21 0.048(3) 0.043(3) 0.050(3) -0.010(2) 0.019(2) -0.004(2)
C22 0.082(4) 0.051(3) 0.057(3) 0.009(3) 0.021(3) 0.021(3)
C23 0.064(3) 0.116(5) 0.048(3) 0.016(3) 0.014(3) 0.022(4)
C24 0.163(8) 0.115(6) 0.046(4) -0.018(4) 0.020(4) -0.011(6)
C25 0.046(3) 0.043(3) 0.050(3) 0.009(2) 0.010(2) -0.002(2)
C26 0.071(3) 0.036(3) 0.057(3) -0.005(2) 0.007(3) 0.002(2)
C27 0.090(4) 0.073(4) 0.047(3) -0.018(3) 0.013(3) -0.018(3)
C28 0.134(6) 0.070(4) 0.058(4) 0.008(3) 0.028(4) 0.002(4)
C29 0.034(2) 0.030(2) 0.042(3) 0.0029(18) 0.0036(19) 0.0022(17)
C30 0.041(2) 0.028(2) 0.060(3) 0.005(2) 0.011(2) -0.0039(19)
C31 0.041(2) 0.021(2) 0.060(3) 0.000(2) 0.002(2) -0.0006(18)
C32 0.037(2) 0.025(2) 0.045(2) -0.0017(19) 0.0033(18) 0.0039(18)
C33 0.045(2) 0.029(2) 0.052(3) -0.006(2) -0.002(2) 0.003(2)
C34 0.043(3) 0.050(3) 0.043(3) -0.004(2) 0.012(2) 0.012(2)
C35 0.047(3) 0.037(3) 0.049(3) 0.009(2) 0.013(2) -0.002(2)
C36 0.044(3) 0.029(2) 0.045(3) -0.0024(19) 0.007(2) -0.0028(19)
C37 0.033(2) 0.031(2) 0.040(2) -0.0003(19) 0.0041(17) 0.0076(19)
C38 0.036(2) 0.026(2) 0.040(2) 0.0030(18) 0.0050(19) 0.0034(17)
C39 0.047(3) 0.029(2) 0.040(3) -0.0004(18) 0.016(2) -0.0060(19)
C40 0.042(2) 0.028(2) 0.051(3) 0.0019(19) 0.017(2) -0.0012(19)
C41 0.052(3) 0.025(2) 0.059(3) 0.003(2) 0.023(2) 0.002(2)
C42 0.065(3) 0.024(2) 0.070(3) -0.007(2) 0.033(3) -0.008(2)
C43 0.051(3) 0.039(3) 0.045(3) -0.009(2) 0.022(2) -0.015(2)
C44 0.066(3) 0.054(3) 0.044(3) -0.018(2) 0.028(3) -0.020(3)
C45 0.068(3) 0.059(3) 0.042(3) -0.007(2) 0.014(3) -0.027(3)
C46 0.057(3) 0.069(4) 0.040(3) 0.005(2) 0.012(2) -0.009(3)
C47 0.058(3) 0.039(3) 0.040(3) -0.001(2) 0.011(2) -0.008(2)
C48 0.041(2) 0.034(2) 0.039(2) -0.0016(18) 0.0166(19) -0.0059(19)
C49 0.056(3) 0.042(3) 0.054(3) 0.004(2) 0.023(2) -0.009(2)
C50 0.177(9) 0.108(6) 0.088(6) 0.043(5) -0.053(6) -0.089(6)
C51 0.151(8) 0.181(10) 0.066(5) 0.028(6) -0.027(5) -0.102(8)
C52 0.134(7) 0.116(6) 0.061(4) 0.001(4) 0.007(4) -0.041(5)
C53 0.060(3) 0.042(3) 0.068(3) 0.012(3) 0.001(3) 0.023(3)
C54 0.161(7) 0.084(5) 0.070(5) 0.008(4) 0.048(5) 0.051(5)
C55 0.166(9) 0.171(9) 0.074(5) 0.013(6) 0.057(6) 0.097(8)
C56 0.140(7) 0.112(6) 0.061(5) -0.004(4) 0.017(4) -0.004(5)

loop_
_atom_type_symbol
_atom_type_description
_atom_type_scat_dispersion_real
_atom_type_scat_dispersion_imag
_atom_type_scat_source
C C 0.0033 0.0016 'International Tables Vol C Tables 4.2.6.8 and 6.1.1.4'
H H 0.0000 0.0000 'International Tables Vol C Tables 4.2.6.8 and 6.1.1.4'
O O 0.0106 0.0060 'International Tables Vol C Tables 4.2.6.8 and 6.1.1.4'
Br Br -0.2901 2.4595 'International Tables Vol C Tables 4.2.6.8 and 6.1.1.4'

loop_
_geom_angle_atom_site_label_1
_geom_angle_atom_site_label_2
_geom_angle_atom_site_label_3
_geom_angle
C1 O1 C21 117.9(3)
C21 O2 C22 114.2(4)
C23 O3 C24 111.1(6)
C12 O4 C25 119.0(3)
C25 O5 C26 114.1(4)
C27 O6 C28 112.4(5)
C29 O7 C49 117.4(3)
C49 O8 C50 115.1(5)
C51 O9 C52 129.8(7)
C40 O10 C53 117.7(4)
C53 O11 C54 113.4(5)
C55 O12 C56 128.7(9)
O1 C1 C10 117.1(4)
O1 C1 C2 122.3(4)
C10 C1 C2 120.6(4)
C3 C2 C1 120.6(4)
C3 C2 H2 119.7
C1 C2 H2 119.7
C2 C3 C4 121.5(4)
C2 C3 H3 119.3
C4 C3 H3 119.3
C3 C4 C5 122.3(4)
C3 C4 C9 118.5(4)
C5 C4 C9 119.3(4)
C6 C5 C4 120.9(4)
C6 C5 H5 119.6
C4 C5 H5 119.6
C5 C6 C7 121.2(4)
C5 C6 Br1 120.4(4)
C7 C6 Br1 118.4(4)
C8 C7 C6 118.7(4)
C8 C7 H7 120.7
C6 C7 H7 120.7
C7 C8 C9 122.5(4)
C7 C8 H8 118.8
C9 C8 H8 118.8
C8 C9 C10 122.6(4)
C8 C9 C4 117.5(4)
C10 C9 C4 119.9(4)
C1 C10 C9 119.0(4)
C1 C10 C11 120.3(4)
C9 C10 C11 120.8(4)
C12 C11 C20 118.9(4)
C12 C11 C10 121.5(4)
C20 C11 C10 119.6(4)
C11 C12 O4 116.6(4)
C11 C12 C13 121.8(4)
O4 C12 C13 121.6(4)
C14 C13 C12 119.7(4)
C14 C13 H13 120.1
C12 C13 H13 120.1
C13 C14 C15 121.0(4)
C13 C14 H14 119.5
C15 C14 H14 119.5
C14 C15 C20 119.4(4)
C14 C15 C16 121.9(4)
C20 C15 C16 118.7(4)
C17 C16 C15 121.3(4)
C17 C16 H16 119.3
C15 C16 H16 119.3
C16 C17 C18 120.4(4)
C16 C17 Br2 121.0(4)
C18 C17 Br2 118.6(4)
C19 C18 C17 119.8(5)
C19 C18 H18 120.1
C17 C18 H18 120.1
C18 C19 C20 121.4(4)
C18 C19 H19 119.3
C20 C19 H19 119.3
C19 C20 C15 118.4(4)
C19 C20 C11 122.5(4)
C15 C20 C11 119.1(4)
O2 C21 O1 113.5(4)
O2 C21 H21A 108.9
O1 C21 H21A 108.9
O2 C21 H21B 108.9
O1 C21 H21B 108.9
H21A C21 H21B 107.7
O2 C22 C23 109.6(4)
O2 C22 H22A 109.7
C23 C22 H22A 109.7
O2 C22 H22B 109.7
C23 C22 H22B 109.7
H22A C22 H22B 108.2
O3 C23 C22 109.8(5)
O3 C23 H23A 109.7
C22 C23 H23A 109.7
O3 C23 H23B 109.7
C22 C23 H23B 109.7
H23A C23 H23B 108.2
O3 C24 H24A 109.5
O3 C24 H24B 109.5
H24A C24 H24B 109.5
O3 C24 H24C 109.5
H24A C24 H24C 109.5
H24B C24 H24C 109.5
O5 C25 O4 113.7(4)
O5 C25 H25A 108.8
O4 C25 H25A 108.8
O5 C25 H25B 108.8
O4 C25 H25B 108.8
H25A C25 H25B 107.7
O5 C26 C27 110.1(4)
O5 C26 H26A 109.6
C27 C26 H26A 109.6
O5 C26 H26B 109.6
C27 C26 H26B 109.6
H26A C26 H26B 108.2
O6 C27 C26 111.6(5)
O6 C27 H27A 109.3
C26 C27 H27A 109.3
O6 C27 H27B 109.3
C26 C27 H27B 109.3
H27A C27 H27B 108.0
O6 C28 H28A 109.5
O6 C28 H28B 109.5
H28A C28 H28B 109.5
O6 C28 H28C 109.5
H28A C28 H28C 109.5
H28B C28 H28C 109.5
C38 C29 O7 115.9(4)
C38 C29 C30 121.8(4)
O7 C29 C30 122.3(4)
C31 C30 C29 119.9(4)
C31 C30 H30 120.1
C29 C30 H30 120.1
C30 C31 C32 121.4(4)
C30 C31 H31 119.3
C32 C31 H31 119.3
C33 C32 C31 122.4(4)
C33 C32 C37 119.3(4)
C31 C32 C37 118.2(4)
C34 C33 C32 120.2(4)
C34 C33 H33 119.9
C32 C33 H33 119.9
C33 C34 C35 122.1(4)
C33 C34 Br3 119.5(4)
C35 C34 Br3 118.3(4)
C36 C35 C34 118.6(4)
C36 C35 H35 120.7
C34 C35 H35 120.7
C35 C36 C37 122.4(4)
C35 C36 H36 118.8
C37 C36 H36 118.8
C36 C37 C38 123.1(4)
C36 C37 C32 117.3(4)
C38 C37 C32 119.6(4)
C29 C38 C37 119.0(4)
C29 C38 C39 121.0(4)
C37 C38 C39 120.0(4)
C40 C39 C48 118.5(4)
C40 C39 C38 119.7(4)
C48 C39 C38 121.8(4)
O10 C40 C39 116.4(4)
O10 C40 C41 122.2(4)
C39 C40 C41 121.4(4)
C42 C41 C40 119.8(4)
C42 C41 H41 120.1
C40 C41 H41 120.1
C41 C42 C43 121.3(4)
C41 C42 H42 119.4
C43 C42 H42 119.4
C42 C43 C48 118.4(4)
C42 C43 C44 121.6(4)
C48 C43 C44 120.0(5)
C45 C44 C43 120.1(5)
C45 C44 H44 120.0
C43 C44 H44 120.0
C44 C45 C46 122.5(5)
C44 C45 Br4 119.8(4)
C46 C45 Br4 117.7(4)
C47 C46 C45 117.9(5)
C47 C46 H46 121.0
C45 C46 H46 121.0
C46 C47 C48 121.9(5)
C46 C47 H47 119.0
C48 C47 H47 119.0
C39 C48 C43 120.6(4)
C39 C48 C47 121.8(4)
C43 C48 C47 117.5(4)
O8 C49 O7 113.2(4)
O8 C49 H49A 108.9
O7 C49 H49A 108.9
O8 C49 H49B 108.9
O7 C49 H49B 108.9
H49A C49 H49B 107.8
C51 C50 O8 116.4(6)
C51 C50 H50A 108.2
O8 C50 H50A 108.2
C51 C50 H50B 108.2
O8 C50 H50B 108.2
H50A C50 H50B 107.3
O9 C51 C50 133.6(8)
O9 C51 H51A 103.8
C50 C51 H51A 103.8
O9 C51 H51B 103.8
C50 C51 H51B 103.8
H51A C51 H51B 105.4
O9 C52 H52A 109.5
O9 C52 H52B 109.5
H52A C52 H52B 109.5
O9 C52 H52C 109.5
H52A C52 H52C 109.5
H52B C52 H52C 109.5
O11 C53 O10 113.1(4)
O11 C53 H53A 109.0
O10 C53 H53A 109.0
O11 C53 H53B 109.0
O10 C53 H53B 109.0
H53A C53 H53B 107.8
C55 C54 O11 113.2(6)
C55 C54 H54A 108.9
O11 C54 H54A 108.9
C55 C54 H54B 108.9
O11 C54 H54B 108.9
H54A C54 H54B 107.7
O12 C55 C54 130.3(8)
O12 C55 H55A 104.7
C54 C55 H55A 104.7
O12 C55 H55B 104.7
C54 C55 H55B 104.7
H55A C55 H55B 105.7
O12 C56 H56A 109.5
O12 C56 H56B 109.5
H56A C56 H56B 109.5
O12 C56 H56C 109.5
H56A C56 H56C 109.5
H56B C56 H56C 109.5

loop_
_geom_bond_atom_site_label_1
_geom_bond_atom_site_label_2
_geom_bond_distance
Br1 C6 1.904(5)
Br2 C17 1.894(5)
Br3 C34 1.910(5)
Br4 C45 1.907(5)
O1 C1 1.375(5)
O1 C21 1.434(5)
O2 C21 1.381(6)
O2 C22 1.426(6)
O3 C23 1.360(7)
O3 C24 1.440(8)
O4 C12 1.390(6)
O4 C25 1.420(6)
O5 C25 1.394(6)
O5 C26 1.427(6)
O6 C27 1.402(7)
O6 C28 1.405(7)
O7 C29 1.381(5)
O7 C49 1.426(5)
O8 C49 1.369(6)
O8 C50 1.432(8)
O9 C51 1.249(10)
O9 C52 1.323(9)
O10 C40 1.376(6)
O10 C53 1.430(6)
O11 C53 1.376(7)
O11 C54 1.429(7)
O12 C55 1.241(10)
O12 C56 1.288(9)
C1 C10 1.386(6)
C1 C2 1.411(6)
C2 C3 1.363(7)
C2 H2 0.9400
C3 C4 1.400(6)
C3 H3 0.9400
C4 C5 1.413(6)
C4 C9 1.431(6)
C5 C6 1.343(7)
C5 H5 0.9400
C6 C7 1.422(7)
C7 C8 1.362(7)
C7 H7 0.9400
C8 C9 1.412(6)
C8 H8 0.9400
C9 C10 1.426(6)
C10 C11 1.505(6)
C11 C12 1.363(6)
C11 C20 1.435(6)
C12 C13 1.406(7)
C13 C14 1.359(7)
C13 H13 0.9400
C14 C15 1.401(7)
C14 H14 0.9400
C15 C20 1.413(6)
C15 C16 1.419(7)
C16 C17 1.351(7)
C16 H16 0.9400
C17 C18 1.402(8)
C18 C19 1.370(7)
C18 H18 0.9400
C19 C20 1.411(7)
C19 H19 0.9400
C21 H21A 0.9800
C21 H21B 0.9800
C22 C23 1.518(9)
C22 H22A 0.9800
C22 H22B 0.9800
C23 H23A 0.9800
C23 H23B 0.9800
C24 H24A 0.9700
C24 H24B 0.9700
C24 H24C 0.9700
C25 H25A 0.9800
C25 H25B 0.9800
C26 C27 1.481(8)
C26 H26A 0.9800
C26 H26B 0.9800
C27 H27A 0.9800
C27 H27B 0.9800
C28 H28A 0.9700
C28 H28B 0.9700
C28 H28C 0.9700
C29 C38 1.373(6)
C29 C30 1.406(6)
C30 C31 1.358(7)
C30 H30 0.9400
C31 C32 1.421(6)
C31 H31 0.9400
C32 C33 1.415(6)
C32 C37 1.429(6)
C33 C34 1.334(7)
C33 H33 0.9400
C34 C35 1.419(7)
C35 C36 1.348(7)
C35 H35 0.9400
C36 C37 1.418(6)
C36 H36 0.9400
C37 C38 1.428(6)
C38 C39 1.492(6)
C39 C40 1.391(6)
C39 C48 1.406(6)
C40 C41 1.405(6)
C41 C42 1.359(7)
C41 H41 0.9400
C42 C43 1.413(7)
C42 H42 0.9400
C43 C48 1.418(6)
C43 C44 1.422(7)
C44 C45 1.327(8)
C44 H44 0.9400
C45 C46 1.428(8)
C46 C47 1.375(7)
C46 H46 0.9400
C47 C48 1.422(7)
C47 H47 0.9400
C49 H49A 0.9800
C49 H49B 0.9800
C50 C51 1.318(11)
C50 H50A 0.9800
C50 H50B 0.9800
C51 H51A 0.9800
C51 H51B 0.9800
C52 H52A 0.9700
C52 H52B 0.9700
C52 H52C 0.9700
C53 H53A 0.9800
C53 H53B 0.9800
C54 C55 1.383(12)
C54 H54A 0.9800
C54 H54B 0.9800
C55 H55A 0.9800
C55 H55B 0.9800
C56 H56A 0.9700
C56 H56B 0.9700
C56 H56C 0.9700
